data_4111660
loop_
_publ_author_name
'Evgeny V. Dikarev'
'Haitao Zhang'
'Bo Li'

_publ_section_title
;
 Heterometallic Bismuth-Transition Metal Homoleptic \b-Diketonates
;
_journal_name_full 'Journal of the American Chemical Society'
_journal_page_first 6156
_journal_page_last 6157
_journal_paper_doi 10.1021/ja051265m
_journal_volume 127
_journal_year 2005
_chemical_formula_moiety 'Bi2 Fe (C F3 C O C H C O C F3)8'
_chemical_formula_sum 'C40 H8 Bi2 F48 Fe O16'
_chemical_formula_weight 2130.27
_chemical_name_systematic
; 
 di(bis(1,1,1,5,5,5-hexafluoroacetylacetonato)-(mu2-1,1,1,5,5,5-hexafluoro-
 acetylacetonato)-bismuth(iii))-bis(1,1,1,5,5,5-hexafluoroacetylacetonato)-
 iron(ii) 
;
_space_group_IT_number 2
_symmetry_cell_setting triclinic
_symmetry_space_group_name_Hall '-P 1'
_symmetry_space_group_name_H-M 'P -1'
_atom_sites_solution_hydrogens geom
_atom_sites_solution_primary direct
_atom_sites_solution_secondary difmap
_audit_creation_method SHELXL-97
_cell_angle_alpha 107.8440(10)
_cell_angle_beta 93.5510(10)
_cell_angle_gamma 111.0200(10)
_cell_formula_units_Z 1
_cell_length_a 8.7717(5)
_cell_length_b 11.7532(7)
_cell_length_c 16.9340(10)
_cell_measurement_reflns_used 5208
_cell_measurement_temperature 173(2)
_cell_measurement_theta_max 28.22
_cell_measurement_theta_min 2.58
_cell_volume 1521.96(16)
_computing_cell_refinement 'SMART, SAINT'
_computing_data_collection SMART
_computing_data_reduction SAINT
_computing_molecular_graphics 'SHELXP-93 (Sheldrick, 1993)'
_computing_publication_material 'SHELXCIF-93 (Sheldrick, 1993)'
_computing_structure_refinement 'SHELXL-97 (Sheldrick, 1997)'
_computing_structure_solution 'SHELXS-97 (Sheldrick, 1990)'
_diffrn_ambient_temperature 173(2)
_diffrn_measured_fraction_theta_full 0.911
_diffrn_measured_fraction_theta_max 0.911
_diffrn_measurement_device_type 'Bruker SMART APEX CCD'
_diffrn_measurement_method '0.3 deg wide \w exposures'
_diffrn_radiation_monochromator graphite
_diffrn_radiation_source 'fine-focus sealed tube'
_diffrn_radiation_type MoK\a
_diffrn_radiation_wavelength 0.71073
_diffrn_reflns_av_R_equivalents 0.0164
_diffrn_reflns_av_sigmaI/netI 0.0280
_diffrn_reflns_limit_h_max 11
_diffrn_reflns_limit_h_min -11
_diffrn_reflns_limit_k_max 15
_diffrn_reflns_limit_k_min -15
_diffrn_reflns_limit_l_max 21
_diffrn_reflns_limit_l_min -21
_diffrn_reflns_number 13403
_diffrn_reflns_theta_full 28.22
_diffrn_reflns_theta_max 28.22
_diffrn_reflns_theta_min 1.95
_diffrn_standards_decay_% 0
_diffrn_standards_interval_count na
_diffrn_standards_interval_time na
_diffrn_standards_number 'none (area detector data)'
_exptl_absorpt_coefficient_mu 6.212
_exptl_absorpt_correction_T_max 0.6703
_exptl_absorpt_correction_T_min 0.3554
_exptl_absorpt_correction_type 'multi-scan (SADABS)'
_exptl_crystal_colour red-brown
_exptl_crystal_density_diffrn 2.324
_exptl_crystal_density_method none
_exptl_crystal_description block
_exptl_crystal_F_000 1000
_exptl_crystal_size_max 0.21
_exptl_crystal_size_mid 0.09
_exptl_crystal_size_min 0.07
_refine_diff_density_max 1.225
_refine_diff_density_min -0.784
_refine_diff_density_rms 0.134
_refine_ls_extinction_coef na
_refine_ls_extinction_method none
_refine_ls_goodness_of_fit_ref 1.050
_refine_ls_hydrogen_treatment noref
_refine_ls_matrix_type full
_refine_ls_number_parameters 541
_refine_ls_number_reflns 6857
_refine_ls_number_restraints 140
_refine_ls_restrained_S_all 1.075
_refine_ls_R_factor_all 0.0404
_refine_ls_R_factor_gt 0.0370
_refine_ls_shift/su_max 0.002
_refine_ls_shift/su_mean 0.000
_refine_ls_structure_factor_coef Fsqd
_refine_ls_weighting_details 'calc w=1/[\s^2^(Fo^2^)+(0.0613P)^2^+2.4548P] where P=(Fo^2^+2Fc^2^)/3'
_refine_ls_weighting_scheme calc
_refine_ls_wR_factor_gt 0.0984
_refine_ls_wR_factor_ref 0.1010
_reflns_number_gt 6309
_reflns_number_total 6857
_reflns_threshold_expression >2sigma(I)
_cod_data_source_file ja051265msi20050226_020615.cif
_cod_data_source_block Bi2Fe(hfac)8_(2)
_cod_original_cell_volume 1521.96(15)
_cod_database_code 4111660

loop_
_symmetry_equiv_pos_as_xyz
'x, y, z'
'-x, -y, -z'

loop_
_atom_site_label
_atom_site_type_symbol
_atom_site_fract_x
_atom_site_fract_y
_atom_site_fract_z
_atom_site_U_iso_or_equiv
_atom_site_adp_type
_atom_site_occupancy
_atom_site_symmetry_multiplicity
_atom_site_calc_flag
_atom_site_refinement_flags
_atom_site_disorder_assembly
_atom_site_disorder_group
Bi1 Bi -0.05803(2) 0.627911(17) 0.707730(11) 0.03495(8) Uani 1 1 d . B .
FE1 Fe 0.0000 0.5000 0.5000 0.03012(19) Uani 1 2 d S . .
O1 O 0.0723(4) 0.3512(3) 0.4608(2) 0.0357(7) Uani 1 1 d . A .
O2 O 0.1832(4) 0.6098(3) 0.4557(2) 0.0343(7) Uani 1 1 d . . .
O3 O -0.0366(5) 0.4293(4) 0.7213(2) 0.0433(8) Uani 1 1 d . B .
O4 O 0.1495(4) 0.5756(4) 0.6316(2) 0.0357(7) Uani 1 1 d . B .
O5 O 0.1426(5) 0.8211(4) 0.7039(3) 0.0451(9) Uani 1 1 d . . .
O6 O -0.1207(5) 0.7983(4) 0.7877(3) 0.0476(9) Uani 1 1 d . . .
O7 O -0.2194(5) 0.5573(4) 0.8020(3) 0.0456(9) Uani 1 1 d . . .
O8 O 0.1326(5) 0.6955(4) 0.8175(3) 0.0500(10) Uani 1 1 d . . .
C1 C 0.1054(9) 0.1567(6) 0.4440(5) 0.0538(15) Uani 1 1 d D A 1
F1 F 0.2131(16) 0.1772(15) 0.5132(6) 0.048(3) Uiso 0.40 1 d PD A 1
F2 F -0.0005(14) 0.0280(8) 0.4165(10) 0.039(3) Uiso 0.40 1 d PD A 1
F3 F 0.1823(17) 0.1782(12) 0.3815(8) 0.032(2) Uiso 0.40 1 d PD A 1
F1X F 0.2545(18) 0.2116(16) 0.5005(10) 0.071(5) Uiso 0.30 1 d PD A 2
F2X F 0.049(2) 0.0412(12) 0.4424(10) 0.059(4) Uiso 0.30 1 d PD A 2
F3X F 0.142(2) 0.1521(15) 0.3664(8) 0.051(5) Uiso 0.30 1 d PD A 2
F1Y F 0.177(2) 0.1357(19) 0.5052(10) 0.067(6) Uiso 0.30 1 d PD A 3
F2Y F -0.003(2) 0.0309(14) 0.3967(12) 0.071(7) Uiso 0.30 1 d PD A 3
F3Y F 0.2239(17) 0.2025(14) 0.4052(10) 0.054(4) Uiso 0.30 1 d PD A 3
C2 C 0.0118(7) 0.2447(5) 0.4736(3) 0.0375(10) Uani 1 1 d . . .
C3 C 0.1230(7) 0.7983(5) 0.4889(4) 0.0406(11) Uani 1 1 d . . .
H3 H 0.1562 0.8822 0.4846 0.049 Uiso 1 1 calc R . .
C4 C 0.2107(6) 0.7229(5) 0.4574(3) 0.0361(10) Uani 1 1 d . . .
C5 C 0.3627(7) 0.7844(6) 0.4207(4) 0.0501(14) Uani 1 1 d . . .
F4 F 0.4925(5) 0.8607(4) 0.4834(3) 0.0733(12) Uani 1 1 d . . .
F5 F 0.3376(5) 0.8572(4) 0.3793(3) 0.0742(12) Uani 1 1 d . . .
F6 F 0.4030(5) 0.6939(4) 0.3685(3) 0.0688(12) Uani 1 1 d . . .
C6 C 0.0697(10) 0.3022(7) 0.7709(5) 0.0629(17) Uani 1 1 d D B 1
F7 F -0.003(2) 0.3255(14) 0.8395(8) 0.076(3) Uiso 0.40 1 d PD B 1
F8 F 0.2167(12) 0.3046(13) 0.8019(10) 0.062(3) Uiso 0.40 1 d PD B 1
F9 F -0.0178(18) 0.1869(9) 0.7181(7) 0.063(3) Uiso 0.40 1 d PD B 1
F7X F -0.0699(19) 0.2722(19) 0.8059(13) 0.074(4) Uiso 0.30 1 d PD B 2
F8X F 0.1960(19) 0.3353(17) 0.8307(11) 0.066(4) Uiso 0.30 1 d PD B 2
F9X F 0.058(3) 0.1995(15) 0.7091(9) 0.079(5) Uiso 0.30 1 d PD B 2
F7Y F 0.114(3) 0.361(2) 0.8529(10) 0.108(6) Uiso 0.30 1 d PD B 3
F8Y F 0.185(2) 0.251(2) 0.7492(16) 0.101(6) Uiso 0.30 1 d PD B 3
F9Y F -0.0727(18) 0.2059(16) 0.7466(13) 0.082(5) Uiso 0.30 1 d PD B 3
C7 C 0.0881(9) 0.4071(6) 0.7309(4) 0.0542(15) Uani 1 1 d . . .
C8 C 0.2417(9) 0.4631(6) 0.7062(4) 0.0533(14) Uani 1 1 d . B .
H8 H 0.3336 0.4447 0.7220 0.064 Uiso 1 1 calc R . .
C9 C 0.2596(7) 0.5426(6) 0.6604(4) 0.0473(13) Uani 1 1 d . . .
C10 C 0.4286(8) 0.5971(7) 0.6374(4) 0.0554(15) Uani 1 1 d D B 1
F10 F 0.4903(15) 0.7322(8) 0.6709(10) 0.060(3) Uiso 0.40 1 d PD B 1
F11 F 0.5391(14) 0.5638(14) 0.6704(8) 0.049(3) Uiso 0.40 1 d PD B 1
F12 F 0.4187(12) 0.5623(14) 0.5522(5) 0.047(2) Uiso 0.40 1 d PD B 1
F10X F 0.512(2) 0.7233(13) 0.7007(10) 0.070(5) Uiso 0.30 1 d PD B 2
F11X F 0.5348(19) 0.5423(15) 0.6441(11) 0.059(5) Uiso 0.30 1 d PD B 2
F12X F 0.4328(15) 0.6186(15) 0.5644(7) 0.049(3) Uiso 0.30 1 d PD B 2
F10Y F 0.457(3) 0.7138(16) 0.6244(15) 0.095(6) Uiso 0.30 1 d PD B 3
F11Y F 0.5699(17) 0.6176(17) 0.6781(10) 0.068(4) Uiso 0.30 1 d PD B 3
F12Y F 0.404(2) 0.5078(18) 0.5567(9) 0.084(5) Uiso 0.30 1 d PD B 3
C11 C 0.3649(9) 1.0249(7) 0.7448(6) 0.074(2) Uani 1 1 d D C 1
F13 F 0.476(2) 0.9753(19) 0.7343(13) 0.108(5) Uiso 0.40 1 d PD C 1
F14 F 0.427(2) 1.1356(12) 0.8096(8) 0.080(4) Uiso 0.40 1 d PD C 1
F15 F 0.3268(18) 1.0590(19) 0.6817(11) 0.068(3) Uiso 0.40 1 d PD C 1
F13X F 0.530(2) 1.054(3) 0.7631(17) 0.120(8) Uiso 0.30 1 d PD C 2
F14X F 0.359(5) 1.133(3) 0.796(2) 0.179(18) Uiso 0.30 1 d PD C 2
F15X F 0.345(3) 1.024(2) 0.6662(10) 0.093(8) Uiso 0.30 1 d PD C 2
F13Y F 0.447(2) 0.9647(16) 0.6933(12) 0.081(5) Uiso 0.30 1 d PD D 3
F14Y F 0.479(2) 1.096(2) 0.8126(10) 0.089(5) Uiso 0.30 1 d PD D 3
F15Y F 0.327(4) 1.099(3) 0.712(2) 0.132(12) Uiso 0.30 1 d PD D 3
C15 C -0.1380(11) 0.9799(8) 0.8872(6) 0.082(3) Uani 1 1 d D C 1
F16 F 0.0154(16) 1.0532(15) 0.8904(10) 0.096(4) Uiso 0.40 1 d PD C 1
F17 F -0.1640(18) 1.0002(16) 0.9657(7) 0.088(4) Uiso 0.40 1 d PD C 1
F18 F -0.254(2) 0.9899(17) 0.8394(9) 0.058(3) Uiso 0.40 1 d PD C 1
F16X F -0.0462(18) 1.1123(11) 0.9163(11) 0.063(4) Uiso 0.30 1 d PD C 2
F17X F -0.159(3) 0.9326(19) 0.9473(11) 0.078(5) Uiso 0.30 1 d PD C 2
F18X F -0.2930(16) 0.9550(17) 0.8492(10) 0.061(5) Uiso 0.30 1 d PD C 2
F16Y F -0.031(2) 1.0975(16) 0.9431(13) 0.098(7) Uiso 0.30 1 d PD E 3
F17Y F -0.230(3) 0.913(2) 0.9268(14) 0.103(7) Uiso 0.30 1 d PD E 3
F18Y F -0.221(3) 1.004(3) 0.8288(16) 0.115(14) Uiso 0.30 1 d PD E 3
C16 C -0.3071(11) 0.5300(9) 0.9247(5) 0.074(2) Uani 1 1 d D C 1
F19 F -0.4569(12) 0.4500(14) 0.8808(7) 0.061(3) Uiso 0.40 1 d PD C 1
F20 F -0.316(2) 0.6361(15) 0.9870(9) 0.088(5) Uiso 0.40 1 d PD C 1
F21 F -0.258(2) 0.4807(16) 0.9784(10) 0.103(4) Uiso 0.40 1 d PD C 1
F19X F -0.4603(18) 0.503(2) 0.8885(11) 0.082(5) Uiso 0.30 1 d PD C 2
F20X F -0.285(3) 0.584(2) 1.0066(9) 0.108(7) Uiso 0.30 1 d PD C 2
F21X F -0.304(3) 0.4114(19) 0.9184(17) 0.122(7) Uiso 0.30 1 d PD C 2
F19Y F -0.416(2) 0.4093(14) 0.8804(10) 0.076(4) Uiso 0.30 1 d PD F 3
F20Y F -0.353(2) 0.5896(19) 0.9898(10) 0.074(5) Uiso 0.30 1 d PD F 3
F21Y F -0.179(2) 0.503(2) 0.9527(14) 0.107(6) Uiso 0.30 1 d PD F 3
C20 C 0.3148(10) 0.7622(8) 0.9421(5) 0.068(2) Uani 1 1 d D C 1
F22 F 0.367(2) 0.8865(11) 0.9501(10) 0.086(4) Uiso 0.40 1 d PD C 1
F23 F 0.302(2) 0.7615(17) 1.0212(7) 0.082(4) Uiso 0.40 1 d PD C 1
F24 F 0.4138(19) 0.7113(17) 0.9124(9) 0.083(4) Uiso 0.40 1 d PD C 1
F22X F 0.417(2) 0.8652(15) 0.9242(12) 0.082(5) Uiso 0.30 1 d PD C 2
F23X F 0.313(3) 0.805(2) 1.0213(9) 0.087(6) Uiso 0.30 1 d PD C 2
F24X F 0.3717(17) 0.6703(12) 0.9219(8) 0.036(2) Uiso 0.30 1 d PD C 2
F22Y F 0.447(2) 0.8713(17) 0.9859(14) 0.107(6) Uiso 0.30 1 d PD G 3
F23Y F 0.202(2) 0.7431(18) 0.9890(11) 0.085(5) Uiso 0.30 1 d PD G 3
F24Y F 0.357(5) 0.663(3) 0.929(3) 0.19(2) Uiso 0.30 1 d PD G 3
C12 C 0.1927(13) 0.9379(10) 0.7541(7) 0.049(2) Uiso 0.60 1 d PD C 1
C13 C 0.1174(12) 0.9892(10) 0.8163(7) 0.049(2) Uiso 0.60 1 d PD C 1
H13 H 0.1748 1.0762 0.8544 0.059 Uiso 0.60 1 calc PR C 1
C14 C -0.0403(12) 0.9164(10) 0.8243(6) 0.048(2) Uiso 0.60 1 d PD C 1
C17V C -0.2401(18) 0.6155(12) 0.8701(9) 0.044(3) Uiso 0.40 1 d PD C 2
C18V C -0.212(2) 0.7466(14) 0.9009(11) 0.057(4) Uiso 0.40 1 d PD C 2
H18V H -0.2335 0.7821 0.9554 0.068 Uiso 0.40 1 calc PR C 2
C14V C -0.1552(19) 0.8274(13) 0.8550(10) 0.049(3) Uiso 0.40 1 d PD C 2
C17 C -0.1693(12) 0.5788(10) 0.8772(6) 0.047(2) Uiso 0.60 1 d PD C 1
C18 C 0.0003(13) 0.6430(10) 0.9234(7) 0.053(2) Uiso 0.60 1 d PD C 1
H18 H 0.0201 0.6479 0.9803 0.063 Uiso 0.60 1 calc PR C 1
C19 C 0.1319(11) 0.6962(9) 0.8904(6) 0.044(2) Uiso 0.60 1 d PD C 1
C12V C 0.271(3) 0.8994(19) 0.7625(13) 0.077(6) Uiso 0.40 1 d PD C 2
C13V C 0.325(3) 0.8868(18) 0.8408(12) 0.073(5) Uiso 0.40 1 d PD C 2
H13V H 0.4170 0.9572 0.8808 0.088 Uiso 0.40 1 calc PR C 2
C19V C 0.248(2) 0.7765(18) 0.8591(11) 0.070(5) Uiso 0.40 1 d PD C 2

loop_
_atom_site_aniso_label
_atom_site_aniso_U_11
_atom_site_aniso_U_22
_atom_site_aniso_U_33
_atom_site_aniso_U_23
_atom_site_aniso_U_13
_atom_site_aniso_U_12
Bi1 0.03451(11) 0.04056(12) 0.03176(11) 0.01267(8) 0.00926(7) 0.01676(8)
FE1 0.0340(5) 0.0300(4) 0.0305(5) 0.0133(4) 0.0086(4) 0.0147(4)
O1 0.0384(18) 0.0363(18) 0.0390(19) 0.0169(15) 0.0108(15) 0.0188(15)
O2 0.0334(17) 0.0332(17) 0.0385(18) 0.0155(14) 0.0088(14) 0.0131(14)
O3 0.052(2) 0.0399(19) 0.041(2) 0.0174(16) 0.0063(17) 0.0200(17)
O4 0.0329(17) 0.0435(19) 0.0349(18) 0.0139(15) 0.0076(14) 0.0199(15)
O5 0.044(2) 0.041(2) 0.049(2) 0.0165(17) 0.0133(17) 0.0135(16)
O6 0.053(2) 0.045(2) 0.049(2) 0.0137(18) 0.0171(18) 0.0249(18)
O7 0.045(2) 0.054(2) 0.044(2) 0.0250(18) 0.0192(17) 0.0190(18)
O8 0.042(2) 0.059(2) 0.040(2) 0.0085(18) 0.0006(17) 0.0197(19)
C1 0.063(4) 0.058(4) 0.068(4) 0.038(3) 0.027(3) 0.041(3)
C2 0.045(3) 0.041(3) 0.036(3) 0.019(2) 0.010(2) 0.023(2)
C3 0.047(3) 0.035(2) 0.047(3) 0.020(2) 0.013(2) 0.018(2)
C4 0.033(2) 0.037(2) 0.036(3) 0.014(2) 0.0063(19) 0.012(2)
C5 0.039(3) 0.041(3) 0.068(4) 0.023(3) 0.017(3) 0.011(2)
F4 0.0365(19) 0.066(2) 0.095(3) 0.016(2) 0.0042(19) 0.0064(17)
F5 0.065(2) 0.078(3) 0.109(4) 0.066(3) 0.042(2) 0.029(2)
F6 0.063(2) 0.055(2) 0.091(3) 0.028(2) 0.048(2) 0.0206(19)
C6 0.074(5) 0.053(4) 0.064(4) 0.024(3) 0.003(4) 0.028(3)
C7 0.064(4) 0.039(3) 0.056(4) 0.014(3) 0.000(3) 0.021(3)
C8 0.060(4) 0.055(3) 0.051(3) 0.018(3) 0.004(3) 0.032(3)
C9 0.045(3) 0.053(3) 0.044(3) 0.011(2) 0.005(2) 0.025(3)
C10 0.041(3) 0.077(4) 0.051(3) 0.019(3) 0.006(3) 0.030(3)
C11 0.051(4) 0.046(4) 0.112(7) 0.030(4) 0.001(4) 0.006(3)
C15 0.090(6) 0.078(5) 0.072(5) -0.007(4) 0.008(4) 0.057(5)
C16 0.087(6) 0.096(6) 0.053(4) 0.044(4) 0.031(4) 0.034(5)
C20 0.078(5) 0.066(4) 0.051(4) 0.007(3) -0.014(4) 0.035(4)

loop_
_atom_type_symbol
_atom_type_description
_atom_type_scat_dispersion_real
_atom_type_scat_dispersion_imag
_atom_type_scat_source
C C 0.0033 0.0016 'International Tables Vol C Tables 4.2.6.8 and 6.1.1.4'
H H 0.0000 0.0000 'International Tables Vol C Tables 4.2.6.8 and 6.1.1.4'
O O 0.0106 0.0060 'International Tables Vol C Tables 4.2.6.8 and 6.1.1.4'
F F 0.0171 0.0103 'International Tables Vol C Tables 4.2.6.8 and 6.1.1.4'
Fe Fe 0.3463 0.8444 'International Tables Vol C Tables 4.2.6.8 and 6.1.1.4'
Bi Bi -4.1077 10.2566 'International Tables Vol C Tables 4.2.6.8 and 6.1.1.4'

loop_
_geom_angle_atom_site_label_1
_geom_angle_atom_site_label_2
_geom_angle_atom_site_label_3
_geom_angle
_geom_angle_site_symmetry_1
_geom_angle_site_symmetry_3
_geom_angle_publ_flag
O8 Bi1 O6 83.14(16) . . y
O8 Bi1 O7 79.43(16) . . y
O6 Bi1 O7 72.09(15) . . y
O8 Bi1 O5 75.22(16) . . y
O6 Bi1 O5 72.59(15) . . y
O7 Bi1 O5 138.41(15) . . y
O8 Bi1 O4 83.47(14) . . y
O6 Bi1 O4 143.69(14) . . y
O7 Bi1 O4 137.44(13) . . y
O5 Bi1 O4 71.39(13) . . y
O8 Bi1 O3 74.14(15) . . y
O6 Bi1 O3 137.49(14) . . y
O7 Bi1 O3 68.76(14) . . y
O5 Bi1 O3 131.96(14) . . y
O4 Bi1 O3 69.15(13) . . y
O1 FE1 O1 180.000(1) 2_566 . y
O1 FE1 O2 89.00(14) 2_566 . y
O1 FE1 O2 91.00(14) . . y
O1 FE1 O2 91.00(14) 2_566 2_566 y
O1 FE1 O2 89.00(14) . 2_566 y
O2 FE1 O2 180.0(2) . 2_566 y
O1 FE1 O4 93.03(14) 2_566 2_566 y
O1 FE1 O4 86.97(14) . 2_566 y
O2 FE1 O4 85.26(14) . 2_566 y
O2 FE1 O4 94.74(14) 2_566 2_566 y
O1 FE1 O4 86.97(14) 2_566 . y
O1 FE1 O4 93.03(14) . . y
O2 FE1 O4 94.74(14) . . y
O2 FE1 O4 85.26(14) 2_566 . y
O4 FE1 O4 180.000(1) 2_566 . y
C2 O1 FE1 125.9(3) . . ?
C4 O2 FE1 126.6(3) . . ?
C7 O3 Bi1 128.7(4) . . ?
C9 O4 FE1 129.6(3) . . ?
C9 O4 Bi1 125.0(4) . . ?
FE1 O4 Bi1 97.30(12) . . ?
C12 O5 C12V 44.9(10) . . ?
C12 O5 Bi1 131.2(5) . . ?
C12V O5 Bi1 125.1(8) . . ?
C14V O6 C14 72.2(9) . . ?
C14V O6 Bi1 134.2(7) . . ?
C14 O6 Bi1 134.5(5) . . ?
C17V O7 C17 42.9(8) . . ?
C17V O7 Bi1 132.1(7) . . ?
C17 O7 Bi1 126.6(5) . . ?
C19V O8 C19 71.7(11) . . ?
C19V O8 Bi1 146.3(9) . . ?
C19 O8 Bi1 134.4(5) . . ?
F3 C1 F1 112.3(10) . . ?
F3 C1 F2 108.0(10) . . ?
F1 C1 F2 106.3(10) . . ?
F3 C1 C2 112.5(6) . . ?
F1 C1 C2 106.7(7) . . ?
F2 C1 C2 111.0(7) . . ?
O1 C2 C3 128.3(5) . 2_566 ?
O1 C2 C1 113.5(5) . . ?
C3 C2 C1 118.2(5) 2_566 . ?
C4 C3 C2 122.0(5) . 2_566 ?
O2 C4 C3 128.0(5) . . ?
O2 C4 C5 115.1(5) . . ?
C3 C4 C5 116.9(5) . . ?
F5 C5 F4 107.5(5) . . ?
F5 C5 F6 108.3(6) . . ?
F4 C5 F6 107.9(5) . . ?
F5 C5 C4 112.3(5) . . ?
F4 C5 C4 109.2(5) . . ?
F6 C5 C4 111.4(5) . . ?
F9 C6 F8 108.2(10) . . ?
F9 C6 F7 109.3(11) . . ?
F8 C6 F7 104.2(10) . . ?
F9 C6 C7 111.8(8) . . ?
F8 C6 C7 113.5(8) . . ?
F7 C6 C7 109.7(8) . . ?
O3 C7 C8 127.1(6) . . ?
O3 C7 C6 114.8(6) . . ?
C8 C7 C6 118.0(6) . . ?
C9 C8 C7 121.3(6) . . ?
O4 C9 C8 128.2(6) . . ?
O4 C9 C10 114.7(5) . . ?
C8 C9 C10 117.1(6) . . ?
F11 C10 F12 109.9(9) . . ?
F11 C10 F10 106.3(10) . . ?
F12 C10 F10 107.2(10) . . ?
F11 C10 C9 112.6(8) . . ?
F12 C10 C9 112.0(7) . . ?
F10 C10 C9 108.6(7) . . ?
F13 C11 F15 113.7(15) . . ?
F13 C11 F14 109.1(14) . . ?
F15 C11 F14 103.5(13) . . ?
F13 C11 C12 117.3(11) . . ?
F15 C11 C12 102.2(9) . . ?
F14 C11 C12 110.0(11) . . ?
F16 C15 F18 116.7(14) . . ?
F16 C15 F17 108.2(11) . . ?
F18 C15 F17 111.3(12) . . ?
F16 C15 C14 63.2(9) . . ?
F18 C15 C14 106.0(10) . . ?
F17 C15 C14 140.8(10) . . ?
C15 F16 C14 67.5(8) . . ?
F19 C16 F21 109.9(12) . . ?
F19 C16 F20 109.9(12) . . ?
F21 C16 F20 95.8(11) . . ?
F19 C16 C17 118.6(8) . . ?
F21 C16 C17 110.8(11) . . ?
F20 C16 C17 109.4(10) . . ?
F24 C20 F22 112.5(14) . . ?
F24 C20 F23 111.0(11) . . ?
F22 C20 F23 104.9(11) . . ?
F24 C20 C19 116.1(9) . . ?
F22 C20 C19 105.6(9) . . ?
F23 C20 C19 106.0(10) . . ?
O5 C12 C13 127.8(9) . . ?
O5 C12 C11 112.7(8) . . ?
C13 C12 C11 119.4(9) . . ?
C12 C13 C14 121.2(10) . . ?
O6 C14 C13 126.7(9) . . ?
O6 C14 F16 159.6(10) . . ?
C13 C14 F16 72.6(8) . . ?
O6 C14 C15 111.7(8) . . ?
C13 C14 C15 121.6(9) . . ?
F16 C14 C15 49.3(6) . . ?
O7 C17V C18V 126.0(12) . . ?
C14V C18V C17V 122.4(14) . . ?
O6 C14V C18V 126.6(13) . . ?
O6 C14V F17X 154.7(12) . . ?
C18V C14V F17X 78.1(11) . . ?
O7 C17 C18 127.7(9) . . ?
O7 C17 C16 114.4(8) . . ?
C18 C17 C16 117.9(9) . . ?
C19 C18 C17 123.8(10) . . ?
O8 C19 C18 127.8(9) . . ?
O8 C19 C20 109.8(7) . . ?
C18 C19 C20 122.2(9) . . ?
O5 C12V C13V 128.7(15) . . ?
C19V C13V C12V 122.0(17) . . ?
O8 C19V C13V 121.8(15) . . ?
O8 C19V F22X 166.4(16) . . ?
C13V C19V F22X 70.7(12) . . ?

loop_
_geom_bond_atom_site_label_1
_geom_bond_atom_site_label_2
_geom_bond_distance
_geom_bond_site_symmetry_2
_geom_bond_publ_flag
Bi1 O8 2.154(4) . y
Bi1 O6 2.316(4) . y
Bi1 O7 2.344(4) . y
Bi1 O5 2.344(4) . y
Bi1 O4 2.441(3) . y
Bi1 O3 2.486(4) . y
FE1 O1 2.009(3) 2_566 y
FE1 O1 2.009(3) . y
FE1 O2 2.016(3) . y
FE1 O2 2.016(3) 2_566 y
FE1 O4 2.251(3) 2_566 y
FE1 O4 2.251(3) . y
O1 C2 1.264(6) . ?
O2 C4 1.253(6) . ?
O3 C7 1.224(8) . ?
O4 C9 1.283(7) . ?
O5 C12 1.267(11) . ?
O5 C12V 1.29(2) . ?
O6 C14V 1.177(15) . ?
O6 C14 1.235(11) . ?
O7 C17V 1.208(15) . ?
O7 C17 1.238(11) . ?
O8 C19V 1.111(19) . ?
O8 C19 1.232(10) . ?
C1 F3 1.329(10) . ?
C1 F1 1.361(11) . ?
C1 F2 1.369(10) . ?
C1 C2 1.530(7) . ?
C2 C3 1.385(8) 2_566 ?
C3 C4 1.382(8) . ?
C3 C2 1.385(8) 2_566 ?
C4 C5 1.541(8) . ?
C5 F5 1.325(7) . ?
C5 F4 1.327(8) . ?
C5 F6 1.331(7) . ?
C6 F9 1.286(11) . ?
C6 F8 1.349(11) . ?
C6 F7 1.362(13) . ?
C6 C7 1.546(9) . ?
C7 C8 1.423(10) . ?
C8 C9 1.361(9) . ?
C9 C10 1.517(9) . ?
C10 F11 1.321(10) . ?
C10 F12 1.361(10) . ?
C10 F10 1.389(11) . ?
C11 F13 1.296(14) . ?
C11 F15 1.314(12) . ?
C11 F14 1.317(13) . ?
C11 C12 1.540(12) . ?
C15 F16 1.299(14) . ?
C15 F18 1.318(12) . ?
C15 F17 1.326(13) . ?
C15 C14 1.583(11) . ?
F16 C14 1.530(19) . ?
F17X C14V 1.68(2) . ?
C16 F19 1.314(12) . ?
C16 F21 1.343(14) . ?
C16 F20 1.395(14) . ?
C16 C17 1.530(12) . ?
C20 F24 1.269(12) . ?
C20 F22 1.324(13) . ?
C20 F23 1.354(13) . ?
C20 C19 1.568(11) . ?
F22X C19V 1.58(3) . ?
C12 C13 1.375(13) . ?
C13 C14 1.382(13) . ?
C17V C18V 1.388(17) . ?
C18V C14V 1.384(17) . ?
C17 C18 1.443(14) . ?
C18 C19 1.346(13) . ?
C12V C13V 1.45(2) . ?
C13V C19V 1.370(19) . ?
